data_4110321
loop_
_publ_author_name
'Matthew A. Rankin'
'Darren F. MacLean'
'Gabriele Schatte'
'Robert McDonald'
'Mark Stradiotto'

_publ_contact_author_address
; Department of Chemistry
  Dalhousie University
  Dalhousie, Nova Scotia B3H 4J3
  Canada
;
_publ_contact_author_email mark.stradiotto@dal.ca
_publ_contact_author_fax '001 902 494 1310'
_publ_contact_author_name 'Dr Mark Stradiotto'
_publ_contact_author_phone '001 902 494 7190'
_publ_section_title
;
 Silylene Extrusion from Organosilanes via Double Geminal Si-H Bond
 Activation by a Cp*Ru(\k2-P,N)+ Complex: Observation of a Key
 Stoichiometric Step in the Glaser-Tilley Alkene Hydrosilylation Mechanism
;
_journal_name_full 'Journal of the American Chemical Society'
_journal_page_first 15855
_journal_page_last 15864
_journal_paper_doi 10.1021/ja0768800
_journal_volume 129
_journal_year 2007
_chemical_formula_moiety 'C27 H41 N P Ru, C F3 O3 S'
_chemical_formula_sum 'C28 H41 F3 N O3 P Ru S'
_chemical_formula_weight 660.72
_chemical_name_systematic
; 
 ? 
;
_space_group_IT_number 14
_symmetry_cell_setting monoclinic
_symmetry_space_group_name_Hall '-P 2ybc'
_symmetry_space_group_name_H-M 'P 1 21/c 1'
_atom_sites_solution_hydrogens geom
_atom_sites_solution_primary direct
_atom_sites_solution_secondary difmap
_audit_creation_method 'manual editing of SHELXL template'
_cell_angle_alpha 90.00
_cell_angle_beta 117.9271(13)
_cell_angle_gamma 90.00
_cell_formula_units_Z 4
_cell_length_a 12.6180(3)
_cell_length_b 13.5390(3)
_cell_length_c 19.4530(4)
_cell_measurement_reflns_used 12292
_cell_measurement_temperature 173(2)
_cell_measurement_theta_max 27.48
_cell_measurement_theta_min 1.00
_cell_volume 2936.24(12)
_computing_cell_refinement 'HKL DENZO and SCALEPACK, Bruker AXS/Nonius'
_computing_data_collection 'COLLECT, Bruker AXS/Nonius'
_computing_data_reduction 'HKL DENZO and SCALEPACK, Bruker AXS/Nonius'
_computing_molecular_graphics ' Cameron (WinGX v1.70-01), Ortep (SHELXTL-NT v6.14, Bruker AXS)'
_computing_publication_material 'WinGX v1.70.01 (L. J. Farrugia)'
_computing_structure_refinement 'SHELXL-97 (Sheldrick, 1997)'
_computing_structure_solution ' SIR-97 (A. Altomare, G. Cascarano, C. Giacovazzo et al., 1999)'
_diffrn_ambient_temperature 173(2)
_diffrn_measured_fraction_theta_full 0.996
_diffrn_measured_fraction_theta_max 0.996
_diffrn_measurement_device '95mm CCD camera on \k-goniostat'
_diffrn_measurement_device_type 'KappaCCD (BruKer AXS-Nonius, FR540C)'
_diffrn_measurement_method 'CCD rotation images, thick slices'
_diffrn_radiation_monochromator 'horizonally mounted graphite crystal'
_diffrn_radiation_source 'Nonius FR590D, fine-focus sealed tube'
_diffrn_radiation_type MoK\a
_diffrn_radiation_wavelength 0.71073
_diffrn_reflns_av_R_equivalents 0.0338
_diffrn_reflns_av_sigmaI/netI 0.0300
_diffrn_reflns_limit_h_max 16
_diffrn_reflns_limit_h_min -15
_diffrn_reflns_limit_k_max 17
_diffrn_reflns_limit_k_min -15
_diffrn_reflns_limit_l_max 25
_diffrn_reflns_limit_l_min -25
_diffrn_reflns_number 21421
_diffrn_reflns_theta_full 27.51
_diffrn_reflns_theta_max 27.51
_diffrn_reflns_theta_min 2.23
_diffrn_standards_decay_% 'no decay'
_exptl_absorpt_coefficient_mu 0.709
_exptl_absorpt_correction_T_max 0.8713
_exptl_absorpt_correction_T_min 0.8713
_exptl_absorpt_correction_type multi-scan
_exptl_absorpt_process_details 'HKL Scalepack (Otwinowski & Minor 1997)'
_exptl_crystal_colour yellow-greenish
_exptl_crystal_density_diffrn 1.495
_exptl_crystal_description plate
_exptl_crystal_F_000 1368
_exptl_crystal_size_max 0.20
_exptl_crystal_size_mid 0.20
_exptl_crystal_size_min 0.20
_refine_diff_density_max 0.576
_refine_diff_density_min -0.731
_refine_diff_density_rms 0.075
_refine_ls_extinction_method none
_refine_ls_goodness_of_fit_ref 1.065
_refine_ls_hydrogen_treatment mixed
_refine_ls_matrix_type full
_refine_ls_number_parameters 357
_refine_ls_number_reflns 6729
_refine_ls_number_restraints 0
_refine_ls_restrained_S_all 1.065
_refine_ls_R_factor_all 0.0393
_refine_ls_R_factor_gt 0.0319
_refine_ls_shift/su_max 0.001
_refine_ls_shift/su_mean 0.000
_refine_ls_structure_factor_coef Fsqd
_refine_ls_weighting_details 'calc w=1/[\s^2^(Fo^2^)+(0.0269P)^2^+3.4921P] where P=(Fo^2^+2Fc^2^)/3'
_refine_ls_weighting_scheme calc
_refine_ls_wR_factor_gt 0.0709
_refine_ls_wR_factor_ref 0.0749
_reflns_number_gt 5874
_reflns_number_total 6729
_reflns_threshold_expression >2sigma(I)
_cod_data_source_file ja0768800si20070911_011953_2.cif
_cod_data_source_block damsmr0605
_cod_original_cell_volume 2936.24(11)
_cod_original_sg_symbol_H-M 'P 21/c'
_cod_database_code 4110321

loop_
_symmetry_equiv_pos_as_xyz
'x, y, z'
'-x, y+1/2, -z+1/2'
'-x, -y, -z'
'x, -y-1/2, z-1/2'

loop_
_atom_site_label
_atom_site_type_symbol
_atom_site_fract_x
_atom_site_fract_y
_atom_site_fract_z
_atom_site_U_iso_or_equiv
_atom_site_adp_type
_atom_site_occupancy
_atom_site_symmetry_multiplicity
_atom_site_calc_flag
_atom_site_refinement_flags
Ru1 Ru 0.758952(14) 0.139089(12) 0.134467(9) 0.01525(6) Uani 1 1 d .
H1 H 0.695(3) 0.112(2) 0.0510(17) 0.035(8) Uiso 1 1 d .
S1 S 0.28626(5) 0.08885(5) 0.14617(3) 0.02634(13) Uani 1 1 d .
P1 P 0.82341(5) 0.25099(4) 0.07332(3) 0.01690(11) Uani 1 1 d .
F1 F 0.46516(16) 0.14929(16) 0.27650(11) 0.0620(6) Uani 1 1 d .
F2 F 0.29588(17) 0.20391(16) 0.25790(12) 0.0588(5) Uani 1 1 d .
F3 F 0.3811(2) 0.26411(14) 0.19445(15) 0.0739(7) Uani 1 1 d .
O1 O 0.17240(19) 0.1326(2) 0.09797(13) 0.0611(7) Uani 1 1 d .
O2 O 0.36404(17) 0.08022(17) 0.11168(12) 0.0423(5) Uani 1 1 d .
O3 O 0.2830(2) 0.00526(16) 0.18989(12) 0.0567(7) Uani 1 1 d .
N1 N 0.67264(17) 0.26631(13) 0.15105(11) 0.0197(4) Uani 1 1 d .
C1 C 0.6296(2) 0.45355(16) 0.12134(13) 0.0205(4) Uani 1 1 d .
H1A H 0.5415 0.4479 0.0999 0.025 Uiso 1 1 calc R
H1B H 0.6649 0.4781 0.1755 0.025 Uiso 1 1 calc R
C2 C 0.68494(19) 0.35701(15) 0.11642(12) 0.0181(4) Uani 1 1 d .
C3 C 0.74285(19) 0.36168(16) 0.07409(13) 0.0197(4) Uani 1 1 d .
C3A C 0.7271(2) 0.46307(16) 0.04174(13) 0.0215(4) Uani 1 1 d .
C4 C 0.7637(2) 0.50808(18) -0.00785(16) 0.0302(5) Uani 1 1 d .
H4 H 0.8047 0.4713 -0.0297 0.036 Uiso 1 1 calc .
C5 C 0.7393(2) 0.60823(19) -0.02497(17) 0.0335(6) Uani 1 1 d .
H5 H 0.7637 0.6395 -0.0590 0.040 Uiso 1 1 calc .
C6 C 0.6802(2) 0.66274(18) 0.00666(16) 0.0299(5) Uani 1 1 d .
H6 H 0.6665 0.7312 -0.0046 0.036 Uiso 1 1 calc .
C7A C 0.66268(19) 0.51831(16) 0.07150(12) 0.0200(4) Uani 1 1 d .
C7 C 0.6406(2) 0.61790(17) 0.05493(14) 0.0259(5) Uani 1 1 d .
H7 H 0.5990 0.6551 0.0762 0.031 Uiso 1 1 calc .
C10 C 0.8687(2) 0.07508(17) 0.25888(13) 0.0233(5) Uani 1 1 d .
C11 C 0.9325(2) 0.05644(18) 0.21722(14) 0.0249(5) Uani 1 1 d .
C12 C 0.8570(2) -0.00019(17) 0.14952(14) 0.0253(5) Uani 1 1 d .
C13 C 0.7468(2) -0.01934(16) 0.15197(14) 0.0250(5) Uani 1 1 d .
C14 C 0.7535(2) 0.02795(17) 0.21924(14) 0.0241(5) Uani 1 1 d .
C15 C 0.9187(3) 0.1274(2) 0.33630(15) 0.0423(7) Uani 1 1 d .
H15A H 0.9773 0.0846 0.3770 0.051 Uiso 1 1 calc R
H15B H 0.8534 0.1428 0.3484 0.051 Uiso 1 1 calc R
H15C H 0.9580 0.1888 0.3338 0.051 Uiso 1 1 calc R
C16 C 1.0635(2) 0.0763(2) 0.2452(2) 0.0460(8) Uani 1 1 d .
H16A H 1.0856 0.1390 0.2736 0.055 Uiso 1 1 calc R
H16B H 1.0791 0.0802 0.2004 0.055 Uiso 1 1 calc R
H16C H 1.1111 0.0227 0.2796 0.055 Uiso 1 1 calc R
C17 C 0.8981(3) -0.0505(2) 0.09752(18) 0.0487(8) Uani 1 1 d .
H17A H 0.9587 -0.0096 0.0931 0.058 Uiso 1 1 calc R
H17B H 0.8296 -0.0599 0.0458 0.058 Uiso 1 1 calc R
H17C H 0.9329 -0.1149 0.1196 0.058 Uiso 1 1 calc R
C18 C 0.6470(3) -0.0851(2) 0.09769(19) 0.0500(8) Uani 1 1 d .
H18A H 0.6620 -0.1529 0.1178 0.060 Uiso 1 1 calc R
H18B H 0.6429 -0.0837 0.0461 0.060 Uiso 1 1 calc R
H18C H 0.5708 -0.0618 0.0937 0.060 Uiso 1 1 calc R
C19 C 0.6640(3) 0.0152(2) 0.2489(2) 0.0422(7) Uani 1 1 d .
H19A H 0.5829 0.0255 0.2063 0.051 Uiso 1 1 calc R
H19B H 0.6802 0.0635 0.2902 0.051 Uiso 1 1 calc R
H19C H 0.6705 -0.0517 0.2697 0.051 Uiso 1 1 calc R
C21 C 0.9840(2) 0.28455(17) 0.12627(14) 0.0240(5) Uani 1 1 d .
H21 H 1.0308 0.2222 0.1341 0.029 Uiso 1 1 calc R
C22 C 1.0126(2) 0.3230(2) 0.20703(16) 0.0343(6) Uani 1 1 d .
H22A H 1.0996 0.3230 0.2404 0.041 Uiso 1 1 calc R
H22B H 0.9747 0.2801 0.2298 0.041 Uiso 1 1 calc R
H22C H 0.9817 0.3904 0.2026 0.041 Uiso 1 1 calc R
C23 C 1.0278(3) 0.3574(2) 0.08540(19) 0.0405(7) Uani 1 1 d .
H23A H 0.9808 0.4184 0.0741 0.049 Uiso 1 1 calc R
H23B H 1.0182 0.3283 0.0367 0.049 Uiso 1 1 calc R
H23C H 1.1127 0.3723 0.1192 0.049 Uiso 1 1 calc R
C24 C 0.7911(2) 0.23502(18) -0.02869(13) 0.0246(5) Uani 1 1 d .
H24 H 0.8160 0.2969 -0.0453 0.030 Uiso 1 1 calc R
C25 C 0.6573(2) 0.2204(3) -0.08202(14) 0.0403(7) Uani 1 1 d .
H25A H 0.6421 0.2178 -0.1362 0.048 Uiso 1 1 calc R
H25B H 0.6126 0.2756 -0.0754 0.048 Uiso 1 1 calc R
H25C H 0.6312 0.1584 -0.0687 0.048 Uiso 1 1 calc R
C26 C 0.8646(2) 0.14972(19) -0.03634(14) 0.0303(5) Uani 1 1 d .
H26A H 0.8418 0.0879 -0.0206 0.036 Uiso 1 1 calc R
H26B H 0.9502 0.1623 -0.0028 0.036 Uiso 1 1 calc R
H26C H 0.8490 0.1445 -0.0905 0.036 Uiso 1 1 calc R
C27 C 0.5890(2) 0.19682(17) 0.09731(15) 0.0260(5) Uani 1 1 d .
H27A H 0.5458 0.2180 0.0422 0.031 Uiso 1 1 calc R
H27B H 0.5372 0.1617 0.1149 0.031 Uiso 1 1 calc R
C28 C 0.6713(3) 0.2822(2) 0.22550(16) 0.0364(6) Uani 1 1 d .
H28A H 0.7481 0.3105 0.2634 0.044 Uiso 1 1 calc R
H28B H 0.6587 0.2189 0.2451 0.044 Uiso 1 1 calc R
H28C H 0.6062 0.3277 0.2176 0.044 Uiso 1 1 calc R
C31 C 0.3600(2) 0.1809(2) 0.22187(16) 0.0324(6) Uani 1 1 d .

loop_
_atom_site_aniso_label
_atom_site_aniso_U_11
_atom_site_aniso_U_22
_atom_site_aniso_U_33
_atom_site_aniso_U_23
_atom_site_aniso_U_13
_atom_site_aniso_U_12
Ru1 0.01439(9) 0.01492(9) 0.01624(9) 0.00087(6) 0.00702(6) 0.00082(6)
S1 0.0222(3) 0.0363(3) 0.0216(3) -0.0045(2) 0.0111(2) -0.0034(2)
P1 0.0179(3) 0.0170(3) 0.0188(2) 0.0008(2) 0.0111(2) 0.0014(2)
F1 0.0350(10) 0.0768(14) 0.0478(11) -0.0266(10) -0.0027(8) -0.0003(9)
F2 0.0521(11) 0.0759(14) 0.0611(12) -0.0362(11) 0.0370(10) -0.0128(10)
F3 0.1126(19) 0.0343(10) 0.0909(16) -0.0067(11) 0.0610(15) -0.0227(11)
O1 0.0300(11) 0.100(2) 0.0376(11) -0.0125(12) 0.0029(9) 0.0230(12)
O2 0.0355(10) 0.0607(14) 0.0425(11) -0.0113(10) 0.0281(9) -0.0045(10)
O3 0.0940(19) 0.0408(12) 0.0400(11) -0.0094(10) 0.0354(12) -0.0294(12)
N1 0.0233(9) 0.0166(9) 0.0247(9) 0.0015(7) 0.0157(8) 0.0042(7)
C1 0.0220(11) 0.0177(10) 0.0245(11) -0.0009(9) 0.0131(9) 0.0033(8)
C2 0.0195(10) 0.0147(10) 0.0200(10) 0.0021(8) 0.0091(8) 0.0022(8)
C3 0.0193(10) 0.0163(10) 0.0235(10) 0.0015(8) 0.0099(9) 0.0002(8)
C3A 0.0210(11) 0.0171(10) 0.0265(11) 0.0029(9) 0.0112(9) 0.0024(8)
C4 0.0356(13) 0.0250(12) 0.0412(14) 0.0093(11) 0.0273(12) 0.0080(10)
C5 0.0344(14) 0.0283(13) 0.0469(15) 0.0163(12) 0.0267(12) 0.0054(11)
C6 0.0283(12) 0.0200(11) 0.0400(14) 0.0089(10) 0.0148(11) 0.0044(9)
C7A 0.0178(10) 0.0212(10) 0.0205(10) 0.0011(8) 0.0085(8) 0.0022(8)
C7 0.0235(11) 0.0221(11) 0.0310(12) 0.0010(9) 0.0120(10) 0.0036(9)
C10 0.0272(12) 0.0206(11) 0.0184(10) 0.0042(9) 0.0076(9) 0.0027(9)
C11 0.0191(11) 0.0261(12) 0.0275(11) 0.0134(9) 0.0092(9) 0.0071(9)
C12 0.0334(13) 0.0191(10) 0.0266(11) 0.0071(9) 0.0168(10) 0.0138(9)
C13 0.0270(12) 0.0138(10) 0.0283(11) 0.0038(9) 0.0081(10) 0.0002(9)
C14 0.0236(11) 0.0211(11) 0.0307(12) 0.0114(9) 0.0153(10) 0.0041(9)
C15 0.0604(19) 0.0379(15) 0.0205(12) -0.0006(11) 0.0124(13) -0.0004(14)
C16 0.0202(12) 0.0511(18) 0.0596(19) 0.0283(16) 0.0127(13) 0.0062(12)
C17 0.078(2) 0.0410(16) 0.0428(16) 0.0119(13) 0.0410(17) 0.0297(16)
C18 0.0516(18) 0.0272(14) 0.0462(17) 0.0021(13) 0.0021(14) -0.0128(13)
C19 0.0383(15) 0.0381(15) 0.0641(19) 0.0228(14) 0.0355(15) 0.0109(12)
C21 0.0201(11) 0.0216(11) 0.0332(12) -0.0032(9) 0.0149(9) -0.0017(9)
C22 0.0286(13) 0.0333(14) 0.0377(14) -0.0126(11) 0.0128(11) -0.0076(11)
C23 0.0334(14) 0.0405(16) 0.0540(18) 0.0050(14) 0.0259(13) -0.0091(12)
C24 0.0282(12) 0.0282(12) 0.0214(11) 0.0041(9) 0.0149(9) 0.0043(10)
C25 0.0318(14) 0.066(2) 0.0200(11) 0.0064(12) 0.0100(10) 0.0094(13)
C26 0.0352(14) 0.0342(13) 0.0236(11) -0.0031(10) 0.0155(10) 0.0079(11)
C27 0.0170(10) 0.0211(11) 0.0400(13) 0.0031(10) 0.0133(10) 0.0011(9)
C28 0.0606(18) 0.0295(13) 0.0401(14) 0.0077(11) 0.0411(14) 0.0127(13)
C31 0.0311(13) 0.0316(13) 0.0373(14) -0.0076(11) 0.0185(11) -0.0044(11)

loop_
_atom_type_symbol
_atom_type_description
_atom_type_scat_dispersion_real
_atom_type_scat_dispersion_imag
_atom_type_scat_source
C C 0.0033 0.0016 'International Tables Vol C Tables 4.2.6.8 and 6.1.1.4'
H H 0.0000 0.0000 'International Tables Vol C Tables 4.2.6.8 and 6.1.1.4'
F F 0.0171 0.0103 'International Tables Vol C Tables 4.2.6.8 and 6.1.1.4'
N N 0.0061 0.0033 'International Tables Vol C Tables 4.2.6.8 and 6.1.1.4'
O O 0.0106 0.0060 'International Tables Vol C Tables 4.2.6.8 and 6.1.1.4'
P P 0.1023 0.0942 'International Tables Vol C Tables 4.2.6.8 and 6.1.1.4'
Ru Ru -1.2594 0.8363 'International Tables Vol C Tables 4.2.6.8 and 6.1.1.4'
S S 0.1246 0.1234 'International Tables Vol C Tables 4.2.6.8 and 6.1.1.4'

loop_
_geom_angle_atom_site_label_1
_geom_angle_atom_site_label_2
_geom_angle_atom_site_label_3
_geom_angle
C27 Ru1 N1 39.80(8)
C27 Ru1 C13 106.73(9)
N1 Ru1 C13 133.41(8)
C27 Ru1 C12 142.86(9)
N1 Ru1 C12 164.58(8)
C13 Ru1 C12 38.25(9)
C27 Ru1 C14 97.23(9)
N1 Ru1 C14 103.56(8)
C13 Ru1 C14 37.30(9)
C12 Ru1 C14 62.53(9)
C27 Ru1 P1 97.49(7)
N1 Ru1 P1 82.87(5)
C13 Ru1 P1 142.62(7)
C12 Ru1 P1 108.73(7)
C14 Ru1 P1 163.19(6)
C27 Ru1 C11 156.29(9)
N1 Ru1 C11 131.88(8)
C13 Ru1 C11 61.94(9)
C12 Ru1 C11 36.97(9)
C14 Ru1 C11 60.75(8)
P1 Ru1 C11 103.32(6)
C27 Ru1 C10 121.34(9)
N1 Ru1 C10 103.91(8)
C13 Ru1 C10 61.51(8)
C12 Ru1 C10 61.12(8)
C14 Ru1 C10 36.56(8)
P1 Ru1 C10 127.09(6)
C11 Ru1 C10 35.36(8)
C27 Ru1 H1 76.5(11)
N1 Ru1 H1 107.9(11)
C13 Ru1 H1 83.6(11)
C12 Ru1 H1 85.4(11)
C14 Ru1 H1 116.8(11)
P1 Ru1 H1 74.7(11)
C11 Ru1 H1 119.9(11)
C10 Ru1 H1 143.6(11)
O1 S1 O3 114.82(17)
O1 S1 O2 115.29(14)
O3 S1 O2 115.62(15)
O1 S1 C31 102.93(14)
O3 S1 C31 101.99(13)
O2 S1 C31 103.46(12)
C3 P1 C24 105.28(10)
C3 P1 C21 105.33(10)
C24 P1 C21 105.13(11)
C3 P1 Ru1 101.81(7)
C24 P1 Ru1 121.79(8)
C21 P1 Ru1 115.79(8)
C27 N1 C2 114.89(18)
C27 N1 C28 118.0(2)
C2 N1 C28 112.85(18)
C27 N1 Ru1 67.36(11)
C2 N1 Ru1 116.14(13)
C28 N1 Ru1 120.44(15)
C7A C1 C2 100.84(17)
C7A C1 H1A 111.6
C2 C1 H1A 111.6
C7A C1 H1B 111.6
C2 C1 H1B 111.6
H1A C1 H1B 109.4
C3 C2 N1 122.56(19)
C3 C2 C1 113.73(19)
N1 C2 C1 123.66(19)
C2 C3 C3A 107.62(19)
C2 C3 P1 115.90(16)
C3A C3 P1 136.40(17)
C4 C3A C7A 119.6(2)
C4 C3A C3 132.7(2)
C7A C3A C3 107.69(19)
C3A C4 C5 118.9(2)
C3A C4 H4 120.5
C5 C4 H4 120.5
C6 C5 C4 121.2(2)
C6 C5 H5 119.4
C4 C5 H5 119.4
C5 C6 C7 120.4(2)
C5 C6 H6 119.8
C7 C6 H6 119.8
C7 C7A C3A 120.8(2)
C7 C7A C1 129.2(2)
C3A C7A C1 110.02(19)
C7A C7 C6 119.0(2)
C7A C7 H7 120.5
C6 C7 H7 120.5
C11 C10 C14 108.6(2)
C11 C10 C15 125.1(2)
C14 C10 C15 126.1(2)
C11 C10 Ru1 71.90(12)
C14 C10 Ru1 69.31(12)
C15 C10 Ru1 129.18(17)
C10 C11 C12 108.2(2)
C10 C11 C16 126.1(2)
C12 C11 C16 125.0(2)
C10 C11 Ru1 72.73(13)
C12 C11 Ru1 67.27(12)
C16 C11 Ru1 133.49(17)
C11 C12 C13 107.7(2)
C11 C12 C17 124.9(3)
C13 C12 C17 125.9(3)
C11 C12 Ru1 75.76(13)
C13 C12 Ru1 70.51(12)
C17 C12 Ru1 130.59(17)
C14 C13 C12 107.9(2)
C14 C13 C18 125.7(3)
C12 C13 C18 126.2(3)
C14 C13 Ru1 73.97(13)
C12 C13 Ru1 71.24(12)
C18 C13 Ru1 124.74(17)
C13 C14 C10 107.6(2)
C13 C14 C19 124.8(2)
C10 C14 C19 126.8(2)
C13 C14 Ru1 68.72(13)
C10 C14 Ru1 74.13(13)
C19 C14 Ru1 130.10(17)
C10 C15 H15A 109.5
C10 C15 H15B 109.5
H15A C15 H15B 109.5
C10 C15 H15C 109.5
H15A C15 H15C 109.5
H15B C15 H15C 109.5
C11 C16 H16A 109.5
C11 C16 H16B 109.5
H16A C16 H16B 109.5
C11 C16 H16C 109.5
H16A C16 H16C 109.5
H16B C16 H16C 109.5
C12 C17 H17A 109.5
C12 C17 H17B 109.5
H17A C17 H17B 109.5
C12 C17 H17C 109.5
H17A C17 H17C 109.5
H17B C17 H17C 109.5
C13 C18 H18A 109.5
C13 C18 H18B 109.5
H18A C18 H18B 109.5
C13 C18 H18C 109.5
H18A C18 H18C 109.5
H18B C18 H18C 109.5
C14 C19 H19A 109.5
C14 C19 H19B 109.5
H19A C19 H19B 109.5
C14 C19 H19C 109.5
H19A C19 H19C 109.5
H19B C19 H19C 109.5
C23 C21 C22 110.3(2)
C23 C21 P1 116.06(18)
C22 C21 P1 109.00(16)
C23 C21 H21 107.0
C22 C21 H21 107.0
P1 C21 H21 107.0
C21 C22 H22A 109.5
C21 C22 H22B 109.5
H22A C22 H22B 109.5
C21 C22 H22C 109.5
H22A C22 H22C 109.5
H22B C22 H22C 109.5
C21 C23 H23A 109.5
C21 C23 H23B 109.5
H23A C23 H23B 109.5
C21 C23 H23C 109.5
H23A C23 H23C 109.5
H23B C23 H23C 109.5
C25 C24 C26 111.4(2)
C25 C24 P1 111.36(17)
C26 C24 P1 110.77(16)
C25 C24 H24 107.7
C26 C24 H24 107.7
P1 C24 H24 107.7
C24 C25 H25A 109.5
C24 C25 H25B 109.5
H25A C25 H25B 109.5
C24 C25 H25C 109.5
H25A C25 H25C 109.5
H25B C25 H25C 109.5
C24 C26 H26A 109.5
C24 C26 H26B 109.5
H26A C26 H26B 109.5
C24 C26 H26C 109.5
H26A C26 H26C 109.5
H26B C26 H26C 109.5
N1 C27 Ru1 72.84(12)
N1 C27 H27A 116.3
Ru1 C27 H27A 116.3
N1 C27 H27B 116.3
Ru1 C27 H27B 116.3
H27A C27 H27B 113.3
N1 C28 H28A 109.5
N1 C28 H28B 109.5
H28A C28 H28B 109.5
N1 C28 H28C 109.5
H28A C28 H28C 109.5
H28B C28 H28C 109.5
F1 C31 F3 106.5(2)
F1 C31 F2 106.3(2)
F3 C31 F2 107.4(2)
F1 C31 S1 111.63(19)
F3 C31 S1 112.3(2)
F2 C31 S1 112.32(18)

loop_
_geom_bond_atom_site_label_1
_geom_bond_atom_site_label_2
_geom_bond_distance
Ru1 C27 2.069(2)
Ru1 N1 2.1416(18)
Ru1 C13 2.188(2)
Ru1 C12 2.198(2)
Ru1 C14 2.257(2)
Ru1 P1 2.2974(6)
Ru1 C11 2.310(2)
Ru1 C10 2.321(2)
Ru1 H1 1.48(3)
S1 O1 1.426(2)
S1 O3 1.428(2)
S1 O2 1.4296(19)
S1 C31 1.818(3)
P1 C3 1.815(2)
P1 C24 1.842(2)
P1 C21 1.849(2)
F1 C31 1.324(3)
F2 C31 1.332(3)
F3 C31 1.325(3)
N1 C27 1.435(3)
N1 C2 1.443(3)
N1 C28 1.472(3)
C1 C7A 1.504(3)
C1 C2 1.506(3)
C1 H1A 0.9900
C1 H1B 0.9900
C2 C3 1.334(3)
C3 C3A 1.484(3)
C3A C4 1.390(3)
C3A C7A 1.413(3)
C4 C5 1.396(3)
C4 H4 0.9500
C5 C6 1.382(4)
C5 H5 0.9500
C6 C7 1.393(4)
C6 H6 0.9500
C7A C7 1.384(3)
C7 H7 0.9500
C10 C11 1.407(3)
C10 C14 1.437(3)
C10 C15 1.509(3)
C11 C12 1.434(3)
C11 C16 1.503(3)
C12 C13 1.437(3)
C12 C17 1.499(3)
C13 C14 1.423(3)
C13 C18 1.500(3)
C14 C19 1.500(3)
C15 H15A 0.9800
C15 H15B 0.9800
C15 H15C 0.9800
C16 H16A 0.9800
C16 H16B 0.9800
C16 H16C 0.9800
C17 H17A 0.9800
C17 H17B 0.9800
C17 H17C 0.9800
C18 H18A 0.9800
C18 H18B 0.9800
C18 H18C 0.9800
C19 H19A 0.9800
C19 H19B 0.9800
C19 H19C 0.9800
C21 C23 1.524(3)
C21 C22 1.529(3)
C21 H21 1.0000
C22 H22A 0.9800
C22 H22B 0.9800
C22 H22C 0.9800
C23 H23A 0.9800
C23 H23B 0.9800
C23 H23C 0.9800
C24 C25 1.525(4)
C24 C26 1.532(3)
C24 H24 1.0000
C25 H25A 0.9800
C25 H25B 0.9800
C25 H25C 0.9800
C26 H26A 0.9800
C26 H26B 0.9800
C26 H26C 0.9800
C27 H27A 0.9900
C27 H27B 0.9900
C28 H28A 0.9800
C28 H28B 0.9800
C28 H28C 0.9800

loop_
_geom_torsion_atom_site_label_1
_geom_torsion_atom_site_label_2
_geom_torsion_atom_site_label_3
_geom_torsion_atom_site_label_4
_geom_torsion
C27 Ru1 P1 C3 31.36(10)
N1 Ru1 P1 C3 -5.76(9)
C13 Ru1 P1 C3 161.91(12)
C12 Ru1 P1 C3 -175.32(10)
C14 Ru1 P1 C3 -119.5(2)
C11 Ru1 P1 C3 -137.20(10)
C10 Ru1 P1 C3 -107.84(10)
C27 Ru1 P1 C24 -85.16(11)
N1 Ru1 P1 C24 -122.28(10)
C13 Ru1 P1 C24 45.39(14)
C12 Ru1 P1 C24 68.16(11)
C14 Ru1 P1 C24 124.0(2)
C11 Ru1 P1 C24 106.29(11)
C10 Ru1 P1 C24 135.64(11)
C27 Ru1 P1 C21 145.00(11)
N1 Ru1 P1 C21 107.88(10)
C13 Ru1 P1 C21 -84.44(13)
C12 Ru1 P1 C21 -61.68(11)
C14 Ru1 P1 C21 -5.9(2)
C11 Ru1 P1 C21 -23.55(11)
C10 Ru1 P1 C21 5.80(11)
C13 Ru1 N1 C27 -58.92(17)
C12 Ru1 N1 C27 -109.4(3)
C14 Ru1 N1 C27 -84.99(14)
P1 Ru1 N1 C27 110.81(13)
C11 Ru1 N1 C27 -147.68(14)
C10 Ru1 N1 C27 -122.67(14)
C27 Ru1 N1 C2 -107.7(2)
C13 Ru1 N1 C2 -166.58(14)
C12 Ru1 N1 C2 142.9(3)
C14 Ru1 N1 C2 167.35(15)
P1 Ru1 N1 C2 3.15(14)
C11 Ru1 N1 C2 104.66(16)
C10 Ru1 N1 C2 129.67(15)
C27 Ru1 N1 C28 110.2(2)
C13 Ru1 N1 C28 51.2(2)
C12 Ru1 N1 C28 0.8(4)
C14 Ru1 N1 C28 25.2(2)
P1 Ru1 N1 C28 -139.03(19)
C11 Ru1 N1 C28 -37.5(2)
C10 Ru1 N1 C28 -12.5(2)
C27 N1 C2 C3 -73.5(3)
C28 N1 C2 C3 147.3(2)
Ru1 N1 C2 C3 2.3(3)
C27 N1 C2 C1 103.6(2)
C28 N1 C2 C1 -35.6(3)
Ru1 N1 C2 C1 179.42(16)
C7A C1 C2 C3 1.4(2)
C7A C1 C2 N1 -175.98(19)
N1 C2 C3 C3A 174.48(19)
C1 C2 C3 C3A -2.9(3)
N1 C2 C3 P1 -8.1(3)
C1 C2 C3 P1 174.45(15)
C24 P1 C3 C2 137.07(18)
C21 P1 C3 C2 -112.11(18)
Ru1 P1 C3 C2 9.10(18)
C24 P1 C3 C3A -46.6(3)
C21 P1 C3 C3A 64.3(3)
Ru1 P1 C3 C3A -174.5(2)
C2 C3 C3A C4 -177.5(3)
P1 C3 C3A C4 6.0(4)
C2 C3 C3A C7A 3.3(3)
P1 C3 C3A C7A -173.25(19)
C7A C3A C4 C5 2.2(4)
C3 C3A C4 C5 -176.9(3)
C3A C4 C5 C6 0.2(4)
C4 C5 C6 C7 -1.8(4)
C4 C3A C7A C7 -3.2(3)
C3 C3A C7A C7 176.2(2)
C4 C3A C7A C1 178.2(2)
C3 C3A C7A C1 -2.5(2)
C2 C1 C7A C7 -177.7(2)
C2 C1 C7A C3A 0.8(2)
C3A C7A C7 C6 1.6(3)
C1 C7A C7 C6 180.0(2)
C5 C6 C7 C7A 0.8(4)
C27 Ru1 C10 C11 173.83(14)
N1 Ru1 C10 C11 -147.06(14)
C13 Ru1 C10 C11 80.80(15)
C12 Ru1 C10 C11 36.94(14)
C14 Ru1 C10 C11 118.9(2)
P1 Ru1 C10 C11 -55.51(15)
C27 Ru1 C10 C14 54.97(16)
N1 Ru1 C10 C14 94.09(14)
C13 Ru1 C10 C14 -38.06(14)
C12 Ru1 C10 C14 -81.91(15)
P1 Ru1 C10 C14 -174.36(11)
C11 Ru1 C10 C14 -118.9(2)
C27 Ru1 C10 C15 -65.3(3)
N1 Ru1 C10 C15 -26.2(3)
C13 Ru1 C10 C15 -158.3(3)
C12 Ru1 C10 C15 157.8(3)
C14 Ru1 C10 C15 -120.3(3)
P1 Ru1 C10 C15 65.4(3)
C11 Ru1 C10 C15 120.9(3)
C14 C10 C11 C12 1.7(3)
C15 C10 C11 C12 176.2(2)
Ru1 C10 C11 C12 -58.14(15)
C14 C10 C11 C16 -168.5(2)
C15 C10 C11 C16 6.1(4)
Ru1 C10 C11 C16 131.7(2)
C14 C10 C11 Ru1 59.84(15)
C15 C10 C11 Ru1 -125.6(2)
C27 Ru1 C11 C10 -13.2(3)
N1 Ru1 C11 C10 45.15(17)
C13 Ru1 C11 C10 -79.45(15)
C12 Ru1 C11 C10 -119.0(2)
C14 Ru1 C11 C10 -36.73(14)
P1 Ru1 C11 C10 137.50(13)
C27 Ru1 C11 C12 105.8(2)
N1 Ru1 C11 C12 164.11(13)
C13 Ru1 C11 C12 39.50(14)
C14 Ru1 C11 C12 82.23(15)
P1 Ru1 C11 C12 -103.55(13)
C10 Ru1 C11 C12 119.0(2)
C27 Ru1 C11 C16 -136.9(3)
N1 Ru1 C11 C16 -78.5(3)
C13 Ru1 C11 C16 156.9(3)
C12 Ru1 C11 C16 117.4(3)
C14 Ru1 C11 C16 -160.4(3)
P1 Ru1 C11 C16 13.8(3)
C10 Ru1 C11 C16 -123.7(3)
C10 C11 C12 C13 -2.2(2)
C16 C11 C12 C13 168.1(2)
Ru1 C11 C12 C13 -63.77(15)
C10 C11 C12 C17 -168.5(2)
C16 C11 C12 C17 1.8(4)
Ru1 C11 C12 C17 129.9(2)
C10 C11 C12 Ru1 61.57(16)
C16 C11 C12 Ru1 -128.1(2)
C27 Ru1 C12 C11 -140.14(17)
N1 Ru1 C12 C11 -50.1(4)
C13 Ru1 C12 C11 -114.9(2)
C14 Ru1 C12 C11 -76.99(14)
P1 Ru1 C12 C11 87.36(13)
C10 Ru1 C12 C11 -35.33(13)
C27 Ru1 C12 C13 -25.2(2)
N1 Ru1 C12 C13 64.9(4)
C14 Ru1 C12 C13 37.95(14)
P1 Ru1 C12 C13 -157.70(12)
C11 Ru1 C12 C13 114.9(2)
C10 Ru1 C12 C13 79.61(15)
C27 Ru1 C12 C17 95.8(3)
N1 Ru1 C12 C17 -174.1(3)
C13 Ru1 C12 C17 121.1(3)
C14 Ru1 C12 C17 159.0(3)
P1 Ru1 C12 C17 -36.6(3)
C11 Ru1 C12 C17 -124.0(3)
C10 Ru1 C12 C17 -159.3(3)
C11 C12 C13 C14 1.9(2)
C17 C12 C13 C14 168.0(2)
Ru1 C12 C13 C14 -65.41(15)
C11 C12 C13 C18 -172.9(2)
C17 C12 C13 C18 -6.8(4)
Ru1 C12 C13 C18 119.8(2)
C11 C12 C13 Ru1 67.27(15)
C17 C12 C13 Ru1 -126.6(2)
C27 Ru1 C13 C14 -79.76(15)
N1 Ru1 C13 C14 -44.84(18)
C12 Ru1 C13 C14 115.81(19)
P1 Ru1 C13 C14 152.11(11)
C11 Ru1 C13 C14 77.64(14)
C10 Ru1 C13 C14 37.29(13)
C27 Ru1 C13 C12 164.43(14)
N1 Ru1 C13 C12 -160.65(13)
C14 Ru1 C13 C12 -115.81(19)
P1 Ru1 C13 C12 36.30(18)
C11 Ru1 C13 C12 -38.17(13)
C10 Ru1 C13 C12 -78.52(14)
C27 Ru1 C13 C18 42.9(3)
N1 Ru1 C13 C18 77.8(3)
C12 Ru1 C13 C18 -121.5(3)
C14 Ru1 C13 C18 122.7(3)
P1 Ru1 C13 C18 -85.2(3)
C11 Ru1 C13 C18 -159.7(3)
C10 Ru1 C13 C18 159.9(3)
C12 C13 C14 C10 -0.8(2)
C18 C13 C14 C10 174.0(2)
Ru1 C13 C14 C10 -64.44(15)
C12 C13 C14 C19 -171.6(2)
C18 C13 C14 C19 3.3(4)
Ru1 C13 C14 C19 124.8(2)
C12 C13 C14 Ru1 63.62(15)
C18 C13 C14 Ru1 -121.6(2)
C11 C10 C14 C13 -0.5(2)
C15 C10 C14 C13 -175.0(2)
Ru1 C10 C14 C13 60.92(15)
C11 C10 C14 C19 169.9(2)
C15 C10 C14 C19 -4.5(4)
Ru1 C10 C14 C19 -128.6(2)
C11 C10 C14 Ru1 -61.46(16)
C15 C10 C14 Ru1 124.1(2)
C27 Ru1 C14 C13 108.20(15)
N1 Ru1 C14 C13 148.20(13)
C12 Ru1 C14 C13 -38.91(14)
P1 Ru1 C14 C13 -100.9(2)
C11 Ru1 C14 C13 -81.11(15)
C10 Ru1 C14 C13 -116.6(2)
C27 Ru1 C14 C10 -135.17(14)
N1 Ru1 C14 C10 -95.17(14)
C13 Ru1 C14 C10 116.6(2)
C12 Ru1 C14 C10 77.72(15)
P1 Ru1 C14 C10 15.7(3)
C11 Ru1 C14 C10 35.52(13)
C27 Ru1 C14 C19 -10.0(3)
N1 Ru1 C14 C19 30.0(3)
C13 Ru1 C14 C19 -118.2(3)
C12 Ru1 C14 C19 -157.2(3)
P1 Ru1 C14 C19 140.8(2)
C11 Ru1 C14 C19 160.6(3)
C10 Ru1 C14 C19 125.1(3)
C3 P1 C21 C23 -69.4(2)
C24 P1 C21 C23 41.5(2)
Ru1 P1 C21 C23 178.98(17)
C3 P1 C21 C22 55.84(19)
C24 P1 C21 C22 166.77(17)
Ru1 P1 C21 C22 -55.77(18)
C3 P1 C24 C25 -61.5(2)
C21 P1 C24 C25 -172.43(19)
Ru1 P1 C24 C25 53.3(2)
C3 P1 C24 C26 174.03(17)
C21 P1 C24 C26 63.1(2)
Ru1 P1 C24 C26 -71.20(19)
C2 N1 C27 Ru1 109.43(16)
C28 N1 C27 Ru1 -113.57(18)
C13 Ru1 C27 N1 139.48(12)
C12 Ru1 C27 N1 155.46(13)
C14 Ru1 C27 N1 102.53(13)
P1 Ru1 C27 N1 -69.31(12)
C11 Ru1 C27 N1 82.0(2)
C10 Ru1 C27 N1 73.08(14)
O1 S1 C31 F1 174.9(2)
O3 S1 C31 F1 55.6(2)
O2 S1 C31 F1 -64.7(2)
O1 S1 C31 F3 -65.6(2)
O3 S1 C31 F3 175.1(2)
O2 S1 C31 F3 54.8(2)
O1 S1 C31 F2 55.6(2)
O3 S1 C31 F2 -63.7(2)
O2 S1 C31 F2 176.0(2)
